data_4309637
loop_
_publ_author_name
'Jian Fan'
'Brian E. Hanson'

_publ_section_title
;
Novel Zinc Phosphate Topologies Defined by Organic Ligands
;
_journal_name_full 'Inorganic Chemistry'
_journal_page_first 6998
_journal_page_last 7008
_journal_paper_doi 10.1021/ic050314t
_journal_volume 44
_journal_year 2005
_chemical_formula_moiety 'C22 H28 N8 O16 P4 Zn3'
_chemical_formula_sum 'C22 H28 N8 O16 P4 Zn3'
_chemical_formula_weight 980.51
_chemical_name_systematic
; 
 ? 
;
_space_group_IT_number 14
_symmetry_cell_setting monoclinic
_symmetry_space_group_name_Hall '-P 2ybc'
_symmetry_space_group_name_H-M 'P 1 21/c 1'
_atom_sites_solution_hydrogens geom
_atom_sites_solution_primary direct
_atom_sites_solution_secondary difmap
_audit_creation_method SHELXL-97
_cell_angle_alpha 90.00
_cell_angle_beta 109.503(6)
_cell_angle_gamma 90.00
_cell_formula_units_Z 4
_cell_length_a 14.9410(10)
_cell_length_b 14.6445(7)
_cell_length_c 15.8209(11)
_cell_measurement_reflns_used 9634
_cell_measurement_temperature 100(2)
_cell_measurement_theta_max 29.99
_cell_measurement_theta_min 2.61
_cell_volume 3263.1(4)
_computing_cell_refinement 'CrysAlis (Oxford Diffraction)'
_computing_data_collection 'CrysAlis (Oxford Diffraction)'
_computing_data_reduction 'CrysAlis (Oxford Diffraction)'
_computing_molecular_graphics 'Bruker SHELXTL'
_computing_publication_material 'Bruker SHELXTL'
_computing_structure_refinement 'SHELXL-97 (Sheldrick, 1997)'
_computing_structure_solution 'SHELXS-97 (Sheldrick, 1990)'
_diffrn_ambient_temperature 100(2)
_diffrn_detector CCD
_diffrn_detector_type 'Oxford Diffraction Sapphire 2 CCD'
_diffrn_measured_fraction_theta_full 0.996
_diffrn_measured_fraction_theta_max 0.996
_diffrn_measurement_device '\k-geometry diffractometer'
_diffrn_measurement_device_type 'Oxford Diffraction Xcalibur2'
_diffrn_measurement_method 'phi and omega scans'
_diffrn_radiation_monochromator graphite
_diffrn_radiation_probe x-ray
_diffrn_radiation_type MoK\a
_diffrn_radiation_wavelength 0.71073
_diffrn_reflns_av_R_equivalents 0.0504
_diffrn_reflns_av_sigmaI/netI 0.0520
_diffrn_reflns_limit_h_max 17
_diffrn_reflns_limit_h_min -17
_diffrn_reflns_limit_k_max 12
_diffrn_reflns_limit_k_min -17
_diffrn_reflns_limit_l_max 18
_diffrn_reflns_limit_l_min -18
_diffrn_reflns_number 21958
_diffrn_reflns_theta_full 25.00
_diffrn_reflns_theta_max 25.00
_diffrn_reflns_theta_min 3.83
_diffrn_source 'fine-focus sealed tube'
_diffrn_source_current 40
_diffrn_source_voltage 50
_diffrn_standards_decay_% <2%
_diffrn_standards_interval_count 50
_diffrn_standards_number 2
_exptl_absorpt_coefficient_mu 2.472
_exptl_absorpt_correction_T_max 0.884
_exptl_absorpt_correction_T_min 0.746
_exptl_absorpt_correction_type numerical
_exptl_absorpt_process_details 'CrysAlis (Oxford Diffraction)'
_exptl_crystal_colour colorless
_exptl_crystal_density_diffrn 1.996
_exptl_crystal_density_method 'not measured'
_exptl_crystal_description block
_exptl_crystal_F_000 1976
_exptl_crystal_size_max 0.094
_exptl_crystal_size_mid 0.088
_exptl_crystal_size_min 0.059
_refine_diff_density_max 0.564
_refine_diff_density_min -0.489
_refine_diff_density_rms 0.094
_refine_ls_extinction_method none
_refine_ls_goodness_of_fit_ref 0.825
_refine_ls_hydrogen_treatment mixed
_refine_ls_matrix_type full
_refine_ls_number_parameters 486
_refine_ls_number_reflns 5727
_refine_ls_number_restraints 0
_refine_ls_restrained_S_all 0.825
_refine_ls_R_factor_all 0.0588
_refine_ls_R_factor_gt 0.0388
_refine_ls_shift/su_max 0.001
_refine_ls_shift/su_mean 0.000
_refine_ls_structure_factor_coef Fsqd
_refine_ls_weighting_details 'calc w=1/[\s^2^(Fo^2^)+(0.1000P)^2^+0.0000P] where P=(Fo^2^+2Fc^2^)/3'
_refine_ls_weighting_scheme calc
_refine_ls_wR_factor_gt 0.1030
_refine_ls_wR_factor_ref 0.1236
_reflns_number_gt 4705
_reflns_number_total 5727
_reflns_threshold_expression >2sigma(I)
_cod_data_source_file ic050314tsi20050301_034123_3.cif
_cod_data_source_block 1
_cod_depositor_comments
;
The following automatic conversions were performed:
'_symmetry_cell_setting' value 'Monoclinic' changed to 'monoclinic'
according to '/home/saulius/struct/CIF-dictionaries/cif_core.dic'
dictionary named 'cif_core.dic' version 2.4.1 from
2010-06-29.

'_exptl_absorpt_correction_type' value 'Numerical' changed to
'numerical' according to
'/home/saulius/struct/CIF-dictionaries/cif_core.dic' dictionary named
'cif_core.dic' version 2.4.1 from 2010-06-29.

Automatic conversion script
Id: cif_fix_enum 1527 2010-12-29 10:47:43Z saulius 
;
_cod_database_code 4309637

loop_
_symmetry_equiv_pos_as_xyz
'x, y, z'
'-x, y+1/2, -z+1/2'
'-x, -y, -z'
'x, -y-1/2, z-1/2'

loop_
_atom_site_label
_atom_site_type_symbol
_atom_site_fract_x
_atom_site_fract_y
_atom_site_fract_z
_atom_site_U_iso_or_equiv
_atom_site_adp_type
_atom_site_occupancy
_atom_site_symmetry_multiplicity
_atom_site_calc_flag
_atom_site_refinement_flags
_atom_site_disorder_assembly
_atom_site_disorder_group
Zn1 Zn 0.22105(4) 0.92538(3) 0.22755(3) 0.01023(15) Uani 1 1 d . . .
Zn2 Zn 0.08421(4) 0.91865(3) -0.05072(3) 0.01128(15) Uani 1 1 d . . .
Zn3 Zn 0.41247(4) 1.06842(3) 0.54922(3) 0.01023(15) Uani 1 1 d . . .
P1 P 0.25431(9) 0.82005(8) 0.07896(8) 0.0123(3) Uani 1 1 d . . .
P2 P 0.14939(8) 1.08348(8) 0.07910(8) 0.0111(3) Uani 1 1 d . . .
P3 P 0.37716(8) 0.90001(8) 0.41863(8) 0.0107(3) Uani 1 1 d . . .
P4 P 0.25239(8) 1.16753(8) 0.40093(8) 0.0109(3) Uani 1 1 d . . .
O1 O 0.3000(2) 0.8944(2) 0.0325(2) 0.0182(7) Uani 1 1 d . . .
H1 H 0.2843 0.9351 0.0303 0.022 Uiso 1 1 d R . .
O2 O 0.2914(2) 0.7291(2) 0.0592(2) 0.0177(7) Uani 1 1 d . . .
O3 O 0.2870(2) 0.8382(2) 0.1796(2) 0.0141(7) Uani 1 1 d . . .
O4 O 0.1468(2) 0.8280(2) 0.0394(2) 0.0149(7) Uani 1 1 d . . .
O5 O 0.1939(3) 1.1798(2) 0.0772(2) 0.0235(8) Uani 1 1 d . . .
H5 H 0.1878 1.2001 0.0326 0.028 Uiso 1 1 d R . .
O6 O 0.1613(2) 1.0261(2) 0.0029(2) 0.0147(7) Uani 1 1 d . . .
O7 O 0.2079(2) 1.0468(2) 0.1713(2) 0.0153(7) Uani 1 1 d . . .
O8 O -0.0470(2) 0.9066(3) -0.0693(3) 0.0319(10) Uani 1 1 d . . .
O9 O 0.4033(2) 0.9420(2) 0.5111(2) 0.0138(7) Uani 1 1 d . . .
O10 O 0.3485(2) 0.7981(2) 0.4244(2) 0.0172(7) Uani 1 1 d . . .
H10 H 0.3311 0.7864 0.4611 0.021 Uiso 1 1 d R . .
O11 O 0.2918(2) 0.9503(2) 0.3536(2) 0.0129(7) Uani 1 1 d . . .
O12 O 0.5412(2) 1.1033(2) 0.6178(2) 0.0147(7) Uani 1 1 d . . .
O13 O 0.1951(2) 1.0779(2) 0.4036(2) 0.0175(7) Uani 1 1 d . . .
H13 H 0.2160 1.0439 0.3943 0.021 Uiso 1 1 d R . .
O14 O 0.3570(2) 1.1494(2) 0.4472(2) 0.0131(7) Uani 1 1 d . . .
O15 O 0.2110(2) 1.2459(2) 0.4352(2) 0.0168(7) Uani 1 1 d . . .
O16 O 0.2347(2) 1.1900(2) 0.2983(2) 0.0179(7) Uani 1 1 d . . .
H16 H 0.2350 1.1506 0.2740 0.021 Uiso 1 1 d R . .
N1 N 0.1012(3) 0.8838(3) -0.1661(3) 0.0139(8) Uani 1 1 d . . .
N2 N 0.0681(3) 0.8414(2) -0.3057(2) 0.0117(8) Uani 1 1 d . . .
N3 N 0.0999(3) 0.8838(2) -0.7554(2) 0.0119(8) Uani 1 1 d . . .
N4 N 0.0093(3) 0.8411(2) -0.6786(2) 0.0114(8) Uani 1 1 d . . .
N5 N 0.3566(3) 1.0804(3) 0.6476(3) 0.0136(8) Uani 1 1 d . . .
N6 N 0.3531(3) 1.1083(3) 0.7827(2) 0.0132(8) Uani 1 1 d . . .
N7 N 0.5601(3) 1.1777(3) 1.3033(3) 0.0152(9) Uani 1 1 d . . .
H7 H 0.6053 1.1950 1.3447 0.018 Uiso 1 1 d R . .
N8 N 0.4754(3) 1.1714(2) 1.1641(2) 0.0117(8) Uani 1 1 d . . .
C1 C 0.0318(3) 0.8676(3) -0.2424(3) 0.0137(10) Uani 1 1 d . . .
H1A H -0.0339 0.8736 -0.2511 0.016 Uiso 1 1 calc R . .
C2 C 0.1644(3) 0.8415(3) -0.2688(3) 0.0161(10) Uani 1 1 d . . .
H2A H 0.2085 0.8266 -0.2982 0.019 Uiso 1 1 calc R . .
C3 C 0.1855(3) 0.8673(3) -0.1816(3) 0.0150(10) Uani 1 1 d . . .
H3A H 0.2474 0.8729 -0.1388 0.018 Uiso 1 1 calc R . .
C4 C 0.0148(3) 0.8290(3) -0.4015(3) 0.0123(10) Uani 1 1 d . . .
H4A H -0.0501 0.8074 -0.4086 0.015 Uiso 1 1 calc R . .
H4B H 0.0463 0.7815 -0.4262 0.015 Uiso 1 1 calc R . .
C5 C 0.0086(3) 0.9166(3) -0.4540(3) 0.0127(10) Uani 1 1 d . . .
C6 C 0.0168(3) 1.0007(3) -0.4100(3) 0.0122(10) Uani 1 1 d . . .
H6A H 0.023(4) 1.000(3) -0.353(4) 0.019(14) Uiso 1 1 d . . .
C7 C -0.0084(3) 0.9168(3) -0.5461(3) 0.0117(10) Uani 1 1 d . . .
C8 C -0.0185(3) 0.8273(3) -0.5984(3) 0.0133(10) Uani 1 1 d . . .
H8A H 0.0223 0.7799 -0.5597 0.016 Uiso 1 1 calc R . .
H8B H -0.0851 0.8059 -0.6167 0.016 Uiso 1 1 calc R . .
C9 C 0.0976(3) 0.8619(3) -0.6752(3) 0.0136(10) Uani 1 1 d . . .
H9A H 0.1516 0.8610 -0.6221 0.016 Uiso 1 1 calc R . .
C10 C 0.0082(3) 0.8757(3) -0.8133(3) 0.0120(10) Uani 1 1 d . . .
H10A H -0.0119 0.8868 -0.8760 0.014 Uiso 1 1 calc R . .
C11 C -0.0489(3) 0.8493(3) -0.7666(3) 0.0132(10) Uani 1 1 d . . .
H11A H -0.1154 0.8387 -0.7898 0.016 Uiso 1 1 calc R . .
C12 C 0.4043(3) 1.1151(3) 0.7268(3) 0.0129(10) Uani 1 1 d . . .
H12A H 0.4659 1.1411 0.7424 0.016 Uiso 1 1 calc R . .
C13 C 0.2718(3) 1.0498(3) 0.6526(3) 0.0172(10) Uani 1 1 d . . .
H13A H 0.2228 1.0216 0.6051 0.021 Uiso 1 1 calc R . .
C14 C 0.2690(3) 1.0659(3) 0.7353(3) 0.0184(11) Uani 1 1 d . . .
H14A H 0.2187 1.0510 0.7569 0.022 Uiso 1 1 calc R . .
C15 C 0.3840(4) 1.1359(3) 0.8771(3) 0.0158(10) Uani 1 1 d . . .
H15A H 0.3273 1.1490 0.8941 0.019 Uiso 1 1 calc R . .
H15B H 0.4212 1.1930 0.8843 0.019 Uiso 1 1 calc R . .
C16 C 0.4438(3) 1.0644(3) 0.9405(3) 0.0131(10) Uani 1 1 d . . .
C17 C 0.4752(3) 1.0816(3) 1.0324(3) 0.0118(10) Uani 1 1 d . . .
C18 C 0.5305(3) 1.0168(3) 1.0899(3) 0.0128(10) Uani 1 1 d . . .
H18A H 0.552(3) 1.028(3) 1.150(3) 0.004(11) Uiso 1 1 d . . .
C19 C 0.4495(3) 1.1713(3) 1.0671(3) 0.0149(10) Uani 1 1 d . . .
H19A H 0.4827 1.2220 1.0486 0.018 Uiso 1 1 calc R . .
H19B H 0.3804 1.1817 1.0400 0.018 Uiso 1 1 calc R . .
C20 C 0.5571(3) 1.1992(3) 1.2214(3) 0.0126(10) Uani 1 1 d . . .
H20A H 0.6058 1.2297 1.2063 0.015 Uiso 1 1 calc R . .
C21 C 0.4773(3) 1.1357(3) 1.2992(3) 0.0157(10) Uani 1 1 d . . .
H21A H 0.4608 1.1140 1.3486 0.019 Uiso 1 1 calc R . .
C22 C 0.4235(3) 1.1307(3) 1.2126(3) 0.0136(10) Uani 1 1 d . . .
H22A H 0.3620 1.1045 1.1889 0.016 Uiso 1 1 calc R . .

loop_
_atom_site_aniso_label
_atom_site_aniso_U_11
_atom_site_aniso_U_22
_atom_site_aniso_U_33
_atom_site_aniso_U_23
_atom_site_aniso_U_13
_atom_site_aniso_U_12
Zn1 0.0110(3) 0.0113(3) 0.0086(3) -0.0004(2) 0.0035(2) 0.0008(2)
Zn2 0.0116(3) 0.0125(3) 0.0087(3) -0.0005(2) 0.0019(2) 0.0016(2)
Zn3 0.0104(3) 0.0118(3) 0.0086(3) -0.0009(2) 0.0034(2) -0.0003(2)
P1 0.0130(6) 0.0133(6) 0.0103(6) 0.0005(5) 0.0033(5) 0.0030(5)
P2 0.0109(6) 0.0117(6) 0.0095(6) 0.0009(4) 0.0016(5) 0.0004(5)
P3 0.0107(6) 0.0114(6) 0.0093(6) -0.0008(4) 0.0024(5) -0.0004(5)
P4 0.0113(6) 0.0107(6) 0.0102(6) -0.0007(4) 0.0027(5) 0.0007(5)
O1 0.0165(18) 0.0218(18) 0.0175(18) 0.0013(14) 0.0072(14) 0.0012(14)
O2 0.0234(19) 0.0155(17) 0.0123(17) -0.0013(13) 0.0035(14) 0.0074(14)
O3 0.0146(17) 0.0177(17) 0.0091(16) -0.0013(13) 0.0029(13) 0.0039(13)
O4 0.0121(17) 0.0141(17) 0.0174(18) 0.0032(13) 0.0033(14) -0.0007(13)
O5 0.045(2) 0.0132(18) 0.0113(17) 0.0011(14) 0.0081(16) -0.0048(16)
O6 0.0206(18) 0.0140(17) 0.0081(16) -0.0012(13) 0.0031(14) -0.0024(14)
O7 0.0199(18) 0.0125(17) 0.0114(17) 0.0008(13) 0.0026(14) 0.0006(14)
O8 0.0105(19) 0.043(2) 0.039(2) -0.0153(19) 0.0040(17) 0.0005(16)
O9 0.0154(17) 0.0145(17) 0.0110(17) -0.0010(13) 0.0037(14) -0.0007(13)
O10 0.028(2) 0.0121(17) 0.0156(17) -0.0002(13) 0.0128(15) -0.0036(14)
O11 0.0123(17) 0.0143(17) 0.0095(16) -0.0015(13) 0.0002(13) 0.0017(13)
O12 0.0107(16) 0.0190(17) 0.0151(17) -0.0018(14) 0.0052(14) -0.0016(14)
O13 0.0154(18) 0.0135(17) 0.026(2) -0.0032(14) 0.0107(15) 0.0002(13)
O14 0.0148(17) 0.0109(16) 0.0128(17) 0.0025(13) 0.0035(13) -0.0005(13)
O15 0.0186(18) 0.0152(17) 0.0170(18) -0.0008(14) 0.0066(14) 0.0030(14)
O16 0.0225(19) 0.0168(18) 0.0125(17) -0.0029(13) 0.0035(14) 0.0019(14)
N1 0.017(2) 0.011(2) 0.014(2) -0.0004(16) 0.0051(17) 0.0007(16)
N2 0.015(2) 0.012(2) 0.0074(19) -0.0014(15) 0.0025(16) 0.0003(16)
N3 0.012(2) 0.011(2) 0.013(2) 0.0005(15) 0.0043(16) 0.0012(16)
N4 0.015(2) 0.010(2) 0.010(2) -0.0013(15) 0.0053(16) -0.0007(16)
N5 0.014(2) 0.016(2) 0.012(2) -0.0042(16) 0.0051(17) 0.0006(16)
N6 0.016(2) 0.014(2) 0.010(2) 0.0016(16) 0.0058(16) 0.0078(17)
N7 0.017(2) 0.017(2) 0.011(2) -0.0020(16) 0.0030(17) -0.0018(17)
N8 0.013(2) 0.0115(19) 0.0098(19) -0.0013(15) 0.0034(16) -0.0012(16)
C1 0.015(2) 0.010(2) 0.017(2) -0.0035(19) 0.006(2) -0.0014(19)
C2 0.014(2) 0.019(3) 0.016(3) -0.004(2) 0.006(2) 0.000(2)
C3 0.011(2) 0.016(2) 0.016(2) -0.002(2) 0.0023(19) 0.0014(19)
C4 0.017(2) 0.011(2) 0.008(2) -0.0028(18) 0.0031(19) -0.0027(19)
C5 0.005(2) 0.016(2) 0.018(3) 0.0036(19) 0.0050(19) 0.0032(18)
C6 0.016(2) 0.017(2) 0.007(2) -0.0010(19) 0.0079(19) -0.0009(19)
C7 0.009(2) 0.014(2) 0.014(2) -0.0036(18) 0.0061(19) -0.0030(18)
C8 0.021(3) 0.012(2) 0.011(2) 0.0001(18) 0.011(2) -0.0024(19)
C9 0.016(2) 0.011(2) 0.014(2) -0.0015(18) 0.005(2) 0.0019(19)
C10 0.010(2) 0.015(2) 0.007(2) -0.0042(18) -0.0018(18) -0.0010(18)
C11 0.011(2) 0.013(2) 0.014(2) -0.0020(18) 0.0017(19) 0.0026(19)
C12 0.016(2) 0.010(2) 0.013(2) 0.0016(18) 0.0058(19) 0.0003(19)
C13 0.012(2) 0.025(3) 0.015(2) -0.005(2) 0.004(2) -0.002(2)
C14 0.012(2) 0.025(3) 0.018(3) -0.002(2) 0.005(2) 0.000(2)
C15 0.026(3) 0.012(2) 0.008(2) -0.0024(18) 0.005(2) 0.005(2)
C16 0.015(2) 0.014(2) 0.011(2) 0.0001(18) 0.004(2) 0.0022(18)
C17 0.010(2) 0.013(2) 0.012(2) 0.0021(18) 0.0041(19) 0.0013(18)
C18 0.019(3) 0.014(2) 0.006(2) -0.0011(18) 0.005(2) 0.0009(19)
C19 0.018(3) 0.018(3) 0.010(2) 0.0014(19) 0.006(2) -0.001(2)
C20 0.014(2) 0.008(2) 0.015(2) -0.0009(18) 0.005(2) -0.0012(18)
C21 0.019(3) 0.015(2) 0.015(2) -0.0025(19) 0.008(2) -0.003(2)
C22 0.011(2) 0.018(3) 0.014(2) 0.0010(19) 0.0065(19) 0.0010(19)

loop_
_atom_type_symbol
_atom_type_description
_atom_type_scat_dispersion_real
_atom_type_scat_dispersion_imag
_atom_type_scat_source
C C 0.0033 0.0016 'International Tables Vol C Tables 4.2.6.8 and 6.1.1.4'
H H 0.0000 0.0000 'International Tables Vol C Tables 4.2.6.8 and 6.1.1.4'
N N 0.0061 0.0033 'International Tables Vol C Tables 4.2.6.8 and 6.1.1.4'
O O 0.0106 0.0060 'International Tables Vol C Tables 4.2.6.8 and 6.1.1.4'
P P 0.1023 0.0942 'International Tables Vol C Tables 4.2.6.8 and 6.1.1.4'
Zn Zn 0.2839 1.4301 'International Tables Vol C Tables 4.2.6.8 and 6.1.1.4'

loop_
_geom_angle_atom_site_label_1
_geom_angle_atom_site_label_2
_geom_angle_atom_site_label_3
_geom_angle
_geom_angle_site_symmetry_1
_geom_angle_site_symmetry_3
_geom_angle_publ_flag
O3 Zn1 O11 110.71(13) . . ?
O3 Zn1 O7 114.16(13) . . ?
O11 Zn1 O7 103.35(13) . . ?
O3 Zn1 N3 117.10(14) . 1_556 ?
O11 Zn1 N3 97.17(14) . 1_556 ?
O7 Zn1 N3 112.08(14) . 1_556 ?
O8 Zn2 O4 105.66(16) . . ?
O8 Zn2 O6 124.69(15) . . ?
O4 Zn2 O6 99.25(13) . . ?
O8 Zn2 N1 106.05(16) . . ?
O4 Zn2 N1 108.64(15) . . ?
O6 Zn2 N1 111.40(14) . . ?
O12 Zn3 O9 112.40(14) . . ?
O12 Zn3 O14 111.80(13) . . ?
O9 Zn3 O14 110.89(13) . . ?
O12 Zn3 N5 97.78(15) . . ?
O9 Zn3 N5 108.72(14) . . ?
O14 Zn3 N5 114.66(15) . . ?
O2 P1 O4 113.01(19) . . ?
O2 P1 O3 110.94(18) . . ?
O4 P1 O3 109.99(18) . . ?
O2 P1 O1 105.32(19) . . ?
O4 P1 O1 108.36(18) . . ?
O3 P1 O1 109.02(18) . . ?
O8 P2 O7 112.0(2) 3_575 . ?
O8 P2 O6 110.9(2) 3_575 . ?
O7 P2 O6 112.29(18) . . ?
O8 P2 O5 109.7(2) 3_575 . ?
O7 P2 O5 102.98(19) . . ?
O6 P2 O5 108.57(19) . . ?
O9 P3 O12 113.61(19) . 3_676 ?
O9 P3 O11 109.99(18) . . ?
O12 P3 O11 110.81(18) 3_676 . ?
O9 P3 O10 108.58(18) . . ?
O12 P3 O10 105.21(18) 3_676 . ?
O11 P3 O10 108.38(18) . . ?
O15 P4 O14 116.57(19) . . ?
O15 P4 O13 109.71(19) . . ?
O14 P4 O13 108.87(18) . . ?
O15 P4 O16 105.37(18) . . ?
O14 P4 O16 108.87(18) . . ?
O13 P4 O16 107.02(18) . . ?
O15 P4 H13 127.9 . . ?
O14 P4 H13 95.2 . . ?
O13 P4 H13 18.4 . . ?
O16 P4 H13 101.3 . . ?
P1 O1 H1 117.3 . . ?
P1 O3 Zn1 120.11(18) . . ?
P1 O4 Zn2 122.47(19) . . ?
P2 O5 H5 117.5 . . ?
P2 O6 Zn2 125.04(19) . . ?
P2 O7 Zn1 133.6(2) . . ?
P2 O8 Zn2 168.7(3) 3_575 . ?
P3 O9 Zn3 131.1(2) . . ?
P3 O10 H10 116.6 . . ?
P3 O11 Zn1 129.81(19) . . ?
P3 O12 Zn3 123.70(19) 3_676 . ?
P4 O13 H13 109.6 . . ?
P4 O14 Zn3 126.32(19) . . ?
P4 O16 H16 111.3 . . ?
C1 N1 C3 106.8(4) . . ?
C1 N1 Zn2 125.5(3) . . ?
C3 N1 Zn2 127.6(3) . . ?
C1 N2 C2 108.1(4) . . ?
C1 N2 C4 126.2(4) . . ?
C2 N2 C4 125.0(4) . . ?
C9 N3 C10 106.2(4) . . ?
C9 N3 Zn1 121.0(3) . 1_554 ?
C10 N3 Zn1 132.7(3) . 1_554 ?
C9 N4 C11 107.5(4) . . ?
C9 N4 C8 123.7(4) . . ?
C11 N4 C8 128.1(4) . . ?
C12 N5 C13 106.8(4) . . ?
C12 N5 Zn3 122.6(3) . . ?
C13 N5 Zn3 130.4(3) . . ?
C12 N6 C14 106.8(4) . . ?
C12 N6 C15 126.3(4) . . ?
C14 N6 C15 126.8(4) . . ?
C20 N7 C21 109.1(4) . . ?
C20 N7 H7 117.8 . . ?
C21 N7 H7 132.7 . . ?
C20 N8 C22 108.1(4) . . ?
C20 N8 C19 125.8(4) . . ?
C22 N8 C19 125.5(4) . . ?
N1 C1 N2 110.1(4) . . ?
N1 C1 H1A 125.0 . . ?
N2 C1 H1A 125.0 . . ?
N2 C2 C3 106.8(4) . . ?
N2 C2 H2A 126.6 . . ?
C3 C2 H2A 126.6 . . ?
C2 C3 N1 108.2(4) . . ?
C2 C3 H3A 125.9 . . ?
N1 C3 H3A 125.9 . . ?
N2 C4 C5 112.0(4) . . ?
N2 C4 H4A 109.2 . . ?
C5 C4 H4A 109.2 . . ?
N2 C4 H4B 109.2 . . ?
C5 C4 H4B 109.2 . . ?
H4A C4 H4B 107.9 . . ?
C7 C5 C6 118.3(4) . . ?
C7 C5 C4 122.1(4) . . ?
C6 C5 C4 119.6(4) . . ?
C7 C6 C5 122.9(4) 3_574 . ?
C7 C6 H6A 120(3) 3_574 . ?
C5 C6 H6A 117(3) . . ?
C6 C7 C5 118.9(4) 3_574 . ?
C6 C7 C8 120.1(4) 3_574 . ?
C5 C7 C8 121.0(4) . . ?
N4 C8 C7 110.1(4) . . ?
N4 C8 H8A 109.6 . . ?
C7 C8 H8A 109.6 . . ?
N4 C8 H8B 109.6 . . ?
C7 C8 H8B 109.6 . . ?
H8A C8 H8B 108.2 . . ?
N3 C9 N4 111.0(4) . . ?
N3 C9 H9A 124.5 . . ?
N4 C9 H9A 124.5 . . ?
C11 C10 N3 109.2(4) . . ?
C11 C10 H10A 125.4 . . ?
N3 C10 H10A 125.4 . . ?
C10 C11 N4 106.0(4) . . ?
C10 C11 H11A 127.0 . . ?
N4 C11 H11A 127.0 . . ?
N5 C12 N6 110.4(4) . . ?
N5 C12 H12A 124.8 . . ?
N6 C12 H12A 124.8 . . ?
C14 C13 N5 109.1(4) . . ?
C14 C13 H13A 125.4 . . ?
N5 C13 H13A 125.4 . . ?
C13 C14 N6 106.9(4) . . ?
C13 C14 H14A 126.5 . . ?
N6 C14 H14A 126.5 . . ?
N6 C15 C16 113.5(4) . . ?
N6 C15 H15A 108.9 . . ?
C16 C15 H15A 108.9 . . ?
N6 C15 H15B 108.9 . . ?
C16 C15 H15B 108.9 . . ?
H15A C15 H15B 107.7 . . ?
C18 C16 C17 118.8(4) 3_677 . ?
C18 C16 C15 122.3(4) 3_677 . ?
C17 C16 C15 118.9(4) . . ?
C18 C17 C16 118.7(4) . . ?
C18 C17 C19 121.6(4) . . ?
C16 C17 C19 119.7(4) . . ?
C16 C18 C17 122.5(4) 3_677 . ?
C16 C18 H18A 118(3) 3_677 . ?
C17 C18 H18A 119(3) . . ?
N8 C19 C17 111.9(4) . . ?
N8 C19 H19A 109.2 . . ?
C17 C19 H19A 109.2 . . ?
N8 C19 H19B 109.2 . . ?
C17 C19 H19B 109.2 . . ?
H19A C19 H19B 107.9 . . ?
N8 C20 N7 108.7(4) . . ?
N8 C20 H20A 125.6 . . ?
N7 C20 H20A 125.6 . . ?
C22 C21 N7 107.4(4) . . ?
C22 C21 H21A 126.3 . . ?
N7 C21 H21A 126.3 . . ?
C21 C22 N8 106.6(4) . . ?
C21 C22 H22A 126.7 . . ?
N8 C22 H22A 126.7 . . ?

loop_
_geom_bond_atom_site_label_1
_geom_bond_atom_site_label_2
_geom_bond_distance
_geom_bond_site_symmetry_2
_geom_bond_publ_flag
Zn1 O3 1.916(3) . ?
Zn1 O11 1.954(3) . ?
Zn1 O7 1.968(3) . ?
Zn1 N3 2.011(4) 1_556 ?
Zn2 O8 1.891(4) . ?
Zn2 O4 1.945(3) . ?
Zn2 O6 1.968(3) . ?
Zn2 N1 1.991(4) . ?
Zn3 O12 1.934(3) . ?
Zn3 O9 1.938(3) . ?
Zn3 O14 1.951(3) . ?
Zn3 N5 2.005(4) . ?
P1 O2 1.514(3) . ?
P1 O4 1.521(3) . ?
P1 O3 1.525(3) . ?
P1 O1 1.590(3) . ?
P2 O8 1.492(4) 3_575 ?
P2 O7 1.526(3) . ?
P2 O6 1.528(3) . ?
P2 O5 1.564(3) . ?
P3 O9 1.513(3) . ?
P3 O12 1.514(3) 3_676 ?
P3 O11 1.534(3) . ?
P3 O10 1.563(3) . ?
P4 O15 1.490(3) . ?
P4 O14 1.512(3) . ?
P4 O13 1.576(3) . ?
P4 O16 1.590(3) . ?
P4 H13 1.8826 . ?
O1 H1 0.6372 . ?
O5 H5 0.7434 . ?
O8 P2 1.492(4) 3_575 ?
O10 H10 0.7311 . ?
O12 P3 1.514(3) 3_676 ?
O13 H13 0.6296 . ?
O16 H16 0.6942 . ?
N1 C1 1.324(6) . ?
N1 C3 1.382(6) . ?
N2 C1 1.344(6) . ?
N2 C2 1.361(6) . ?
N2 C4 1.469(6) . ?
N3 C9 1.321(6) . ?
N3 C10 1.375(6) . ?
N3 Zn1 2.011(4) 1_554 ?
N4 C9 1.338(6) . ?
N4 C11 1.379(6) . ?
N4 C8 1.474(6) . ?
N5 C12 1.318(6) . ?
N5 C13 1.370(6) . ?
N6 C12 1.352(6) . ?
N6 C14 1.376(6) . ?
N6 C15 1.466(6) . ?
N7 C20 1.319(6) . ?
N7 C21 1.363(6) . ?
N7 H7 0.8084 . ?
N8 C20 1.319(6) . ?
N8 C22 1.393(6) . ?
N8 C19 1.452(6) . ?
C1 H1A 0.9500 . ?
C2 C3 1.362(7) . ?
C2 H2A 0.9500 . ?
C3 H3A 0.9500 . ?
C4 C5 1.514(6) . ?
C4 H4A 0.9900 . ?
C4 H4B 0.9900 . ?
C5 C7 1.392(7) . ?
C5 C6 1.400(7) . ?
C6 C7 1.379(7) 3_574 ?
C6 H6A 0.87(6) . ?
C7 C6 1.379(7) 3_574 ?
C7 C8 1.531(6) . ?
C8 H8A 0.9900 . ?
C8 H8B 0.9900 . ?
C9 H9A 0.9500 . ?
C10 C11 1.358(7) . ?
C10 H10A 0.9500 . ?
C11 H11A 0.9500 . ?
C12 H12A 0.9500 . ?
C13 C14 1.344(7) . ?
C13 H13A 0.9500 . ?
C14 H14A 0.9500 . ?
C15 C16 1.517(6) . ?
C15 H15A 0.9900 . ?
C15 H15B 0.9900 . ?
C16 C18 1.383(6) 3_677 ?
C16 C17 1.395(7) . ?
C17 C18 1.382(6) . ?
C17 C19 1.521(6) . ?
C18 C16 1.383(7) 3_677 ?
C18 H18A 0.91(5) . ?
C19 H19A 0.9900 . ?
C19 H19B 0.9900 . ?
C20 H20A 0.9500 . ?
C21 C22 1.339(7) . ?
C21 H21A 0.9500 . ?
C22 H22A 0.9500 . ?

loop_
_geom_torsion_atom_site_label_1
_geom_torsion_atom_site_label_2
_geom_torsion_atom_site_label_3
_geom_torsion_atom_site_label_4
_geom_torsion
_geom_torsion_site_symmetry_1
_geom_torsion_site_symmetry_2
_geom_torsion_site_symmetry_3
_geom_torsion_site_symmetry_4
_geom_torsion_publ_flag
O2 P1 O3 Zn1 -160.1(2) . . . . ?
O4 P1 O3 Zn1 -34.3(3) . . . . ?
O1 P1 O3 Zn1 84.4(2) . . . . ?
O11 Zn1 O3 P1 -169.65(19) . . . . ?
O7 Zn1 O3 P1 -53.5(3) . . . . ?
N3 Zn1 O3 P1 80.3(2) 1_556 . . . ?
O2 P1 O4 Zn2 -117.5(2) . . . . ?
O3 P1 O4 Zn2 117.9(2) . . . . ?
O1 P1 O4 Zn2 -1.2(3) . . . . ?
O8 Zn2 O4 P1 -175.1(2) . . . . ?
O6 Zn2 O4 P1 -45.0(2) . . . . ?
N1 Zn2 O4 P1 71.4(3) . . . . ?
O8 P2 O6 Zn2 -37.8(3) 3_575 . . . ?
O7 P2 O6 Zn2 88.4(3) . . . . ?
O5 P2 O6 Zn2 -158.4(2) . . . . ?
O8 Zn2 O6 P2 36.5(3) . . . . ?
O4 Zn2 O6 P2 -80.0(2) . . . . ?
N1 Zn2 O6 P2 165.7(2) . . . . ?
O8 P2 O7 Zn1 74.5(3) 3_575 . . . ?
O6 P2 O7 Zn1 -51.0(3) . . . . ?
O5 P2 O7 Zn1 -167.6(3) . . . . ?
O3 Zn1 O7 P2 70.6(3) . . . . ?
O11 Zn1 O7 P2 -169.0(3) . . . . ?
N3 Zn1 O7 P2 -65.5(3) 1_556 . . . ?
O4 Zn2 O8 P2 123.3(15) . . . 3_575 ?
O6 Zn2 O8 P2 9.8(16) . . . 3_575 ?
N1 Zn2 O8 P2 -121.5(15) . . . 3_575 ?
O12 P3 O9 Zn3 82.0(3) 3_676 . . . ?
O11 P3 O9 Zn3 -42.9(3) . . . . ?
O10 P3 O9 Zn3 -161.4(2) . . . . ?
O12 Zn3 O9 P3 -114.2(3) . . . . ?
O14 Zn3 O9 P3 11.7(3) . . . . ?
N5 Zn3 O9 P3 138.7(3) . . . . ?
O9 P3 O11 Zn1 -176.5(2) . . . . ?
O12 P3 O11 Zn1 57.0(3) 3_676 . . . ?
O10 P3 O11 Zn1 -58.0(3) . . . . ?
O3 Zn1 O11 P3 -12.0(3) . . . . ?
O7 Zn1 O11 P3 -134.6(2) . . . . ?
N3 Zn1 O11 P3 110.6(3) 1_556 . . . ?
O9 Zn3 O12 P3 60.5(3) . . . 3_676 ?
O14 Zn3 O12 P3 -64.9(3) . . . 3_676 ?
N5 Zn3 O12 P3 174.5(2) . . . 3_676 ?
O15 P4 O14 Zn3 91.2(3) . . . . ?
O13 P4 O14 Zn3 -33.5(3) . . . . ?
O16 P4 O14 Zn3 -149.9(2) . . . . ?
O12 Zn3 O14 P4 -155.1(2) . . . . ?
O9 Zn3 O14 P4 78.6(3) . . . . ?
N5 Zn3 O14 P4 -45.0(3) . . . . ?
O8 Zn2 N1 C1 8.0(4) . . . . ?
O4 Zn2 N1 C1 121.2(4) . . . . ?
O6 Zn2 N1 C1 -130.5(4) . . . . ?
O8 Zn2 N1 C3 -168.4(4) . . . . ?
O4 Zn2 N1 C3 -55.3(4) . . . . ?
O6 Zn2 N1 C3 53.1(4) . . . . ?
O12 Zn3 N5 C12 7.5(4) . . . . ?
O9 Zn3 N5 C12 124.4(3) . . . . ?
O14 Zn3 N5 C12 -110.9(4) . . . . ?
O12 Zn3 N5 C13 -165.8(4) . . . . ?
O9 Zn3 N5 C13 -48.9(4) . . . . ?
O14 Zn3 N5 C13 75.8(4) . . . . ?
C3 N1 C1 N2 0.1(5) . . . . ?
Zn2 N1 C1 N2 -177.0(3) . . . . ?
C2 N2 C1 N1 -0.5(5) . . . . ?
C4 N2 C1 N1 -171.5(4) . . . . ?
C1 N2 C2 C3 0.7(5) . . . . ?
C4 N2 C2 C3 171.8(4) . . . . ?
N2 C2 C3 N1 -0.7(5) . . . . ?
C1 N1 C3 C2 0.4(5) . . . . ?
Zn2 N1 C3 C2 177.3(3) . . . . ?
C1 N2 C4 C5 88.4(5) . . . . ?
C2 N2 C4 C5 -81.1(5) . . . . ?
N2 C4 C5 C7 157.7(4) . . . . ?
N2 C4 C5 C6 -24.5(6) . . . . ?
C7 C5 C6 C7 0.3(8) . . . 3_574 ?
C4 C5 C6 C7 -177.6(4) . . . 3_574 ?
C6 C5 C7 C6 -0.3(7) . . . 3_574 ?
C4 C5 C7 C6 177.5(4) . . . 3_574 ?
C6 C5 C7 C8 -179.8(4) . . . . ?
C4 C5 C7 C8 -2.0(7) . . . . ?
C9 N4 C8 C7 65.5(5) . . . . ?
C11 N4 C8 C7 -103.7(5) . . . . ?
C6 C7 C8 N4 27.4(6) 3_574 . . . ?
C5 C7 C8 N4 -153.1(4) . . . . ?
C10 N3 C9 N4 -0.6(5) . . . . ?
Zn1 N3 C9 N4 176.6(3) 1_554 . . . ?
C11 N4 C9 N3 0.5(5) . . . . ?
C8 N4 C9 N3 -170.5(4) . . . . ?
C9 N3 C10 C11 0.4(5) . . . . ?
Zn1 N3 C10 C11 -176.3(3) 1_554 . . . ?
N3 C10 C11 N4 -0.1(5) . . . . ?
C9 N4 C11 C10 -0.2(5) . . . . ?
C8 N4 C11 C10 170.3(4) . . . . ?
C13 N5 C12 N6 -0.3(5) . . . . ?
Zn3 N5 C12 N6 -175.0(3) . . . . ?
C14 N6 C12 N5 0.7(5) . . . . ?
C15 N6 C12 N5 177.3(4) . . . . ?
C12 N5 C13 C14 -0.2(5) . . . . ?
Zn3 N5 C13 C14 173.8(3) . . . . ?
N5 C13 C14 N6 0.7(6) . . . . ?
C12 N6 C14 C13 -0.8(5) . . . . ?
C15 N6 C14 C13 -177.4(4) . . . . ?
C12 N6 C15 C16 -82.9(6) . . . . ?
C14 N6 C15 C16 93.0(5) . . . . ?
N6 C15 C16 C18 2.8(7) . . . 3_677 ?
N6 C15 C16 C17 -178.2(4) . . . . ?
C18 C16 C17 C18 -0.3(7) 3_677 . . . ?
C15 C16 C17 C18 -179.3(4) . . . . ?
C18 C16 C17 C19 178.8(4) 3_677 . . . ?
C15 C16 C17 C19 -0.3(7) . . . . ?
C16 C17 C18 C16 0.3(8) . . . 3_677 ?
C19 C17 C18 C16 -178.7(4) . . . 3_677 ?
C20 N8 C19 C17 90.7(5) . . . . ?
C22 N8 C19 C17 -79.8(5) . . . . ?
C18 C17 C19 N8 -9.9(6) . . . . ?
C16 C17 C19 N8 171.1(4) . . . . ?
C22 N8 C20 N7 0.5(5) . . . . ?
C19 N8 C20 N7 -171.4(4) . . . . ?
C21 N7 C20 N8 -0.9(5) . . . . ?
C20 N7 C21 C22 0.8(5) . . . . ?
N7 C21 C22 N8 -0.5(5) . . . . ?
C20 N8 C22 C21 0.0(5) . . . . ?
C19 N8 C22 C21 171.9(4) . . . . ?
